data_4033966
loop_
_publ_author_name
'Li, Mengxue'
'Yang, Fang'
'Yuan, Ting'
'Li, Haoyang'
'Li, Jian'
'Chen, Zi-Sheng'
'Ji, Kegong'

_publ_section_title
;
 Syntheses of <i>Z</i>-Iodovinylfurans and 2-Acyl Furans via Controllable
 Cyclization of Ynenones.
;
_journal_issue 19
_journal_name_full 'The Journal of organic chemistry'
_journal_page_first 12617
_journal_page_last 12625
_journal_paper_doi 10.1021/acs.joc.9b01852
_journal_volume 84
_journal_year 2019
_chemical_formula_moiety 'C16 H15 I O2'
_chemical_formula_sum 'C16 H15 I O2'
_chemical_formula_weight 366.18
_space_group_crystal_system monoclinic
_space_group_IT_number 14
_space_group_name_Hall '-P 2ybc'
_space_group_name_H-M_alt 'P 1 21/c 1'
_atom_sites_solution_hydrogens geom
_atom_sites_solution_primary dual
_audit_creation_date 2018-05-04
_audit_creation_method
;
Olex2 1.2
(compiled 2018.04.26 svn.r3504 for OlexSys, GUI svn.r5492)
;
_cell_angle_alpha 90
_cell_angle_beta 90.123(4)
_cell_angle_gamma 90
_cell_formula_units_Z 4
_cell_length_a 6.6474(3)
_cell_length_b 25.6822(13)
_cell_length_c 8.2626(4)
_cell_measurement_reflns_used 5103
_cell_measurement_temperature 100.01(10)
_cell_measurement_theta_max 29.2650
_cell_measurement_theta_min 2.5590
_cell_volume 1410.59(12)
_computing_cell_refinement 'CrysAlisPro 1.171.38.43f (Rigaku OD, 2015)'
_computing_data_collection 'CrysAlisPro 1.171.38.43f (Rigaku OD, 2015)'
_computing_data_reduction 'CrysAlisPro 1.171.38.43f (Rigaku OD, 2015)'
_computing_molecular_graphics 'Olex2 (Dolomanov et al., 2009)'
_computing_publication_material 'Olex2 (Dolomanov et al., 2009)'
_computing_structure_refinement 'ShelXL (Sheldrick, 2015)'
_computing_structure_solution 'ShelXT (Sheldrick, 2015)'
_diffrn_ambient_environment N~2~
_diffrn_ambient_temperature 100.01(10)
_diffrn_detector 'CCD plate'
_diffrn_detector_area_resol_mean 5.2684
_diffrn_detector_type AtlasS2
_diffrn_measured_fraction_theta_full 1.000
_diffrn_measured_fraction_theta_max 1.000
_diffrn_measurement_details
;
List of Runs (angles in degrees, time in seconds):

  # Type    Start    End  Width  t~exp~   \w     \q     \k     \f   Frames
--------------------------------------------------------------------------
  1  \w    -76.00  17.00   1.00    1.00    --  -11.59 -77.00  90.00   93
  2  \w    -58.00  40.00   1.00    1.00    --   11.74 -57.00-150.00   98
  3  \w    -10.00  80.00   1.00    1.00    --   11.74  57.00   0.00   90
;
_diffrn_measurement_device 'four-circle diffractometer'
_diffrn_measurement_device_type 'SuperNova, Dual, Cu at zero, AtlasS2'
_diffrn_measurement_method '\w scans'
_diffrn_orient_matrix_type 'CrysAlisPro convention (1999,Acta A55,543-557)'
_diffrn_orient_matrix_UB_11 -0.0165435000
_diffrn_orient_matrix_UB_12 -0.0258172000
_diffrn_orient_matrix_UB_13 0.0275420000
_diffrn_orient_matrix_UB_21 0.0122883000
_diffrn_orient_matrix_UB_22 0.0084289000
_diffrn_orient_matrix_UB_23 0.0811680000
_diffrn_orient_matrix_UB_31 -0.1046419000
_diffrn_orient_matrix_UB_32 0.0050577000
_diffrn_orient_matrix_UB_33 0.0050867000
_diffrn_radiation_monochromator mirror
_diffrn_radiation_probe x-ray
_diffrn_radiation_type MoK\a
_diffrn_radiation_wavelength 0.71073
_diffrn_reflns_av_R_equivalents 0.0291
_diffrn_reflns_av_unetI/netI 0.0278
_diffrn_reflns_Laue_measured_fraction_full 1.000
_diffrn_reflns_Laue_measured_fraction_max 1.000
_diffrn_reflns_limit_h_max 7
_diffrn_reflns_limit_h_min -7
_diffrn_reflns_limit_k_max 30
_diffrn_reflns_limit_k_min -30
_diffrn_reflns_limit_l_max 9
_diffrn_reflns_limit_l_min -9
_diffrn_reflns_number 8938
_diffrn_reflns_point_group_measured_fraction_full 1.000
_diffrn_reflns_point_group_measured_fraction_max 1.000
_diffrn_reflns_theta_full 25.000
_diffrn_reflns_theta_max 25.000
_diffrn_reflns_theta_min 2.590
_diffrn_source 'micro-focus sealed X-ray tube'
_diffrn_source_type 'SuperNova (Mo) X-ray Source'
_exptl_absorpt_coefficient_mu 2.265
_exptl_absorpt_correction_T_max 1.00000
_exptl_absorpt_correction_T_min 0.69744
_exptl_absorpt_correction_type multi-scan
_exptl_absorpt_process_details
;
CrysAlisPro 1.171.38.43f (Rigaku Oxford Diffraction, 2015)
Empirical absorption correction using spherical harmonics,
 implemented in SCALE3 ABSPACK scaling algorithm.
;
_exptl_crystal_colour colourless
_exptl_crystal_colour_primary colourless
_exptl_crystal_density_diffrn 1.724
_exptl_crystal_description block
_exptl_crystal_F_000 720
_exptl_crystal_size_max 0.13
_exptl_crystal_size_mid 0.12
_exptl_crystal_size_min 0.11
_refine_diff_density_max 0.370
_refine_diff_density_min -0.557
_refine_diff_density_rms 0.082
_refine_ls_extinction_coef 0.0050(2)
_refine_ls_extinction_expression Fc^*^=kFc[1+0.001xFc^2^\l^3^/sin(2\q)]^-1/4^
_refine_ls_extinction_method 'SHELXL-2017/1 (Sheldrick 2017)'
_refine_ls_goodness_of_fit_ref 1.052
_refine_ls_hydrogen_treatment constr
_refine_ls_matrix_type full
_refine_ls_number_parameters 175
_refine_ls_number_reflns 2480
_refine_ls_number_restraints 0
_refine_ls_restrained_S_all 1.052
_refine_ls_R_factor_all 0.0276
_refine_ls_R_factor_gt 0.0258
_refine_ls_shift/su_max 0.001
_refine_ls_shift/su_mean 0.000
_refine_ls_structure_factor_coef Fsqd
_refine_ls_weighting_details 'w=1/[\s^2^(Fo^2^)+4.1900P] where P=(Fo^2^+2Fc^2^)/3'
_refine_ls_weighting_scheme calc
_refine_ls_wR_factor_gt 0.0502
_refine_ls_wR_factor_ref 0.0510
_reflns_Friedel_coverage 0.000
_reflns_number_gt 2384
_reflns_number_total 2480
_reflns_threshold_expression 'I > 2\s(I)'
_cod_data_source_file jo9b01852_si_002.cif
_cod_data_source_block exp_1437
_cod_database_code 4033966
_shelx_shelxl_version_number 2017/1
_shelx_space_group_comment
;
The symmetry employed for this shelxl refinement is uniquely defined
by the following loop, which should always be used as a source of
symmetry information in preference to the above space-group names.
They are only intended as comments.
;
_reflns_odcompleteness_completeness 99.93
_reflns_odcompleteness_iscentric 1
_reflns_odcompleteness_theta 26.32
_olex2_refinement_description
;
1. Fixed Uiso
 At 1.2 times of:
  All C(H) groups, All C(H,H) groups
 At 1.5 times of:
  All C(H,H,H) groups
2.a Secondary CH2 refined with riding coordinates:
 C7(H7A,H7B)
2.b Aromatic/amide H refined with riding coordinates:
 C13(H13), C12(H12), C9(H9), C6(H6), C3(H3), C11(H11), C10(H10)
2.c Idealised Me refined as rotating group:
 C14(H14A,H14B,H14C), C16(H16A,H16B,H16C)
;
_olex2_submission_special_instructions 'No special instructions were received'
_oxdiff_exptl_absorpt_empirical_details
;
Empirical correction (ABSPACK) includes:
- Absorption correction using spherical harmonics
- Frame scaling
- Detector area scaling
;
_oxdiff_exptl_absorpt_empirical_full_max 1.420
_oxdiff_exptl_absorpt_empirical_full_min 0.733

loop_
_space_group_symop_operation_xyz
'x, y, z'
'-x, y+1/2, -z+1/2'
'-x, -y, -z'
'x, -y-1/2, z-1/2'

loop_
_atom_site_label
_atom_site_type_symbol
_atom_site_fract_x
_atom_site_fract_y
_atom_site_fract_z
_atom_site_U_iso_or_equiv
_atom_site_adp_type
_atom_site_occupancy
_atom_site_site_symmetry_order
_atom_site_calc_flag
_atom_site_refinement_flags_posn
I1 I 0.55873(3) 0.45594(2) 0.25138(2) 0.01524(9) Uani 1 1 d .
O2 O 0.4793(3) 0.28910(8) 0.2421(3) 0.0173(5) Uani 1 1 d .
O1 O 0.9643(4) 0.21008(10) 0.0219(3) 0.0357(7) Uani 1 1 d .
C13 C -0.0727(5) 0.43470(13) 0.6699(4) 0.0199(8) Uani 1 1 d .
H13 H -0.190215 0.438540 0.609810 0.024 Uiso 1 1 calc R
C12 C -0.0771(5) 0.44225(13) 0.8367(4) 0.0219(8) Uani 1 1 d .
H12 H -0.196699 0.451585 0.887125 0.026 Uiso 1 1 calc R
C9 C 0.2781(5) 0.41529(12) 0.6857(4) 0.0159(7) Uani 1 1 d .
H9 H 0.398822 0.406539 0.636027 0.019 Uiso 1 1 calc R
C5 C 0.4319(5) 0.38093(12) 0.2797(4) 0.0130(7) Uani 1 1 d .
C8 C 0.1061(5) 0.42141(12) 0.5920(4) 0.0135(7) Uani 1 1 d .
C4 C 0.5547(5) 0.33884(12) 0.2185(4) 0.0147(7) Uani 1 1 d .
C6 C 0.2517(5) 0.37503(12) 0.3484(4) 0.0143(7) Uani 1 1 d .
H6 H 0.207765 0.340851 0.359930 0.017 Uiso 1 1 calc R
C3 C 0.7308(5) 0.33557(13) 0.1380(4) 0.0158(7) Uani 1 1 d .
H3 H 0.812260 0.363255 0.106977 0.019 Uiso 1 1 calc R
C11 C 0.0953(6) 0.43594(13) 0.9270(4) 0.0224(8) Uani 1 1 d .
H11 H 0.092286 0.441057 1.038387 0.027 Uiso 1 1 calc R
C7 C 0.1111(5) 0.41603(13) 0.4095(4) 0.0173(7) Uani 1 1 d .
H7A H -0.023625 0.408064 0.371449 0.021 Uiso 1 1 calc R
H7B H 0.149665 0.449239 0.363051 0.021 Uiso 1 1 calc R
C10 C 0.2729(5) 0.42199(13) 0.8520(4) 0.0203(8) Uani 1 1 d .
H10 H 0.388934 0.417094 0.913227 0.024 Uiso 1 1 calc R
C1 C 0.6108(5) 0.25478(13) 0.1749(4) 0.0187(8) Uani 1 1 d .
C15 C 0.9416(5) 0.25708(14) 0.0257(4) 0.0219(8) Uani 1 1 d .
C2 C 0.7688(5) 0.28106(13) 0.1092(4) 0.0171(7) Uani 1 1 d .
C14 C 0.5518(6) 0.19928(13) 0.1826(5) 0.0265(9) Uani 1 1 d .
H14A H 0.554035 0.187793 0.293178 0.040 Uiso 1 1 calc GR
H14B H 0.644424 0.178834 0.120318 0.040 Uiso 1 1 calc GR
H14C H 0.418540 0.195223 0.139380 0.040 Uiso 1 1 calc GR
C16 C 1.0876(6) 0.29303(15) -0.0554(5) 0.0290(9) Uani 1 1 d .
H16A H 1.191599 0.272979 -0.106302 0.043 Uiso 1 1 calc GR
H16B H 1.146305 0.315806 0.023812 0.043 Uiso 1 1 calc GR
H16C H 1.018347 0.313329 -0.135599 0.043 Uiso 1 1 calc GR

loop_
_atom_site_aniso_label
_atom_site_aniso_U_11
_atom_site_aniso_U_22
_atom_site_aniso_U_33
_atom_site_aniso_U_23
_atom_site_aniso_U_13
_atom_site_aniso_U_12
I1 0.01676(13) 0.01194(13) 0.01701(13) -0.00071(9) -0.00058(8) -0.00010(9)
O2 0.0194(12) 0.0102(11) 0.0224(12) -0.0030(10) 0.0072(10) -0.0022(10)
O1 0.0423(17) 0.0190(15) 0.0459(18) -0.0011(12) 0.0217(14) 0.0088(13)
C13 0.0174(17) 0.0213(18) 0.0210(19) -0.0002(15) 0.0011(15) 0.0022(15)
C12 0.027(2) 0.0197(19) 0.0188(18) -0.0005(15) 0.0093(16) 0.0036(16)
C9 0.0176(17) 0.0101(16) 0.0200(18) 0.0008(13) 0.0026(14) -0.0001(14)
C5 0.0185(17) 0.0093(15) 0.0113(16) -0.0008(13) -0.0003(13) -0.0021(13)
C8 0.0176(17) 0.0082(15) 0.0148(17) -0.0001(13) 0.0011(14) -0.0002(13)
C4 0.0191(17) 0.0107(16) 0.0142(17) 0.0011(13) -0.0002(14) -0.0024(14)
C6 0.0192(17) 0.0117(16) 0.0120(16) 0.0002(13) -0.0012(14) -0.0016(14)
C3 0.0175(17) 0.0155(17) 0.0143(17) 0.0012(14) 0.0009(14) -0.0020(14)
C11 0.038(2) 0.0171(18) 0.0126(17) -0.0004(14) 0.0014(16) -0.0024(16)
C7 0.0174(17) 0.0203(18) 0.0142(17) -0.0004(14) -0.0008(14) 0.0057(15)
C10 0.0253(19) 0.0155(18) 0.0201(19) 0.0016(14) -0.0059(15) 0.0010(15)
C1 0.0239(18) 0.0149(17) 0.0174(18) -0.0044(14) 0.0032(15) 0.0046(15)
C15 0.0255(19) 0.022(2) 0.0179(19) -0.0025(15) 0.0030(15) 0.0032(16)
C2 0.0206(18) 0.0166(17) 0.0142(17) -0.0018(14) 0.0025(14) 0.0016(15)
C14 0.030(2) 0.0148(18) 0.035(2) -0.0053(16) 0.0113(18) -0.0007(16)
C16 0.025(2) 0.028(2) 0.034(2) -0.0015(17) 0.0132(17) 0.0041(17)

loop_
_atom_type_symbol
_atom_type_description
_atom_type_scat_dispersion_real
_atom_type_scat_dispersion_imag
_atom_type_scat_source
C C 0.0033 0.0016 'International Tables Vol C Tables 4.2.6.8 and 6.1.1.4'
H H 0.0000 0.0000 'International Tables Vol C Tables 4.2.6.8 and 6.1.1.4'
I I -0.4742 1.8119 'International Tables Vol C Tables 4.2.6.8 and 6.1.1.4'
O O 0.0106 0.0060 'International Tables Vol C Tables 4.2.6.8 and 6.1.1.4'

loop_
_geom_angle_atom_site_label_1
_geom_angle_atom_site_label_2
_geom_angle_atom_site_label_3
_geom_angle
C1 O2 C4 107.9(2)
C12 C13 H13 119.7
C12 C13 C8 120.7(3)
C8 C13 H13 119.7
C13 C12 H12 120.0
C11 C12 C13 120.1(3)
C11 C12 H12 120.0
C8 C9 H9 119.4
C10 C9 H9 119.4
C10 C9 C8 121.1(3)
C4 C5 I1 114.6(2)
C6 C5 I1 120.6(2)
C6 C5 C4 124.8(3)
C13 C8 C7 120.1(3)
C9 C8 C13 118.1(3)
C9 C8 C7 121.7(3)
O2 C4 C5 115.8(3)
C3 C4 O2 109.0(3)
C3 C4 C5 135.2(3)
C5 C6 H6 115.7
C5 C6 C7 128.7(3)
C7 C6 H6 115.7
C4 C3 H3 126.5
C4 C3 C2 107.1(3)
C2 C3 H3 126.5
C12 C11 H11 120.0
C12 C11 C10 119.9(3)
C10 C11 H11 120.0
C8 C7 H7A 108.6
C8 C7 H7B 108.6
C6 C7 C8 114.5(3)
C6 C7 H7A 108.6
C6 C7 H7B 108.6
H7A C7 H7B 107.6
C9 C10 H10 120.0
C11 C10 C9 120.0(3)
C11 C10 H10 120.0
O2 C1 C2 109.8(3)
O2 C1 C14 115.8(3)
C2 C1 C14 134.4(3)
O1 C15 C2 121.5(3)
O1 C15 C16 121.2(3)
C2 C15 C16 117.2(3)
C3 C2 C15 128.2(3)
C1 C2 C3 106.3(3)
C1 C2 C15 125.5(3)
C1 C14 H14A 109.5
C1 C14 H14B 109.5
C1 C14 H14C 109.5
H14A C14 H14B 109.5
H14A C14 H14C 109.5
H14B C14 H14C 109.5
C15 C16 H16A 109.5
C15 C16 H16B 109.5
C15 C16 H16C 109.5
H16A C16 H16B 109.5
H16A C16 H16C 109.5
H16B C16 H16C 109.5

loop_
_geom_bond_atom_site_label_1
_geom_bond_atom_site_label_2
_geom_bond_distance
I1 C5 2.116(3)
O2 C4 1.386(4)
O2 C1 1.361(4)
O1 C15 1.217(4)
C13 H13 0.9300
C13 C12 1.392(5)
C13 C8 1.395(4)
C12 H12 0.9300
C12 C11 1.376(5)
C9 H9 0.9300
C9 C8 1.388(5)
C9 C10 1.385(5)
C5 C4 1.447(4)
C5 C6 1.335(4)
C8 C7 1.515(4)
C4 C3 1.350(4)
C6 H6 0.9300
C6 C7 1.496(4)
C3 H3 0.9300
C3 C2 1.443(5)
C11 H11 0.9300
C11 C10 1.381(5)
C7 H7A 0.9700
C7 H7B 0.9700
C10 H10 0.9300
C1 C2 1.362(5)
C1 C14 1.480(5)
C15 C2 1.476(5)
C15 C16 1.499(5)
C14 H14A 0.9600
C14 H14B 0.9600
C14 H14C 0.9600
C16 H16A 0.9600
C16 H16B 0.9600
C16 H16C 0.9600
